data_4101958
loop_
_publ_author_name
'Elodie Salager'
'Graeme M. Day'
'Robin S. Stein'
'Chris J. Pickard'
'B\'en\'edicte Elena'
'Lyndon Emsley'

_publ_section_title
;
 Powder Crystallography by Combined Crystal Structure Prediction and
 High-Resolution 1H Solid-State NMR Spectroscopy
;
_journal_name_full 'Journal of the American Chemical Society'
_journal_page_first 2564
_journal_page_last 2566
_journal_paper_doi 10.1021/ja909449k
_journal_volume 132
_journal_year 2010
_chemical_formula_sum 'C10 H14 O'
_space_group_IT_number 148
_symmetry_space_group_name_Hall '-R 3'
_symmetry_space_group_name_H-M 'R -3 :H'
_cell_angle_alpha 90.000000
_cell_angle_beta 90.000000
_cell_angle_gamma 120.00000
_cell_formula_units_Z 18
_cell_length_a 23.401500
_cell_length_b 23.401500
_cell_length_c 9.216600
_cell_volume 4371.080
_cod_data_source_file ja909449k_si_002_06.cif
_cod_data_source_block spacegroup_148_frame_5
_cod_depositor_comments
;
 Removing duplicate loop entries from the _atom_type loop.

 Antanas Vaitkus,
 2018-07-07
;
_cod_original_sg_symbol_H-M 'R -3'
_cod_database_code 4101958

loop_
_symmetry_equiv_pos_site_id
_symmetry_equiv_pos_as_xyz
1 x,y,z
2 -y,x-y,z
3 -x+y,-x,z
4 1/3+x,2/3+y,2/3+z
5 1/3-y,2/3+x-y,2/3+z
6 1/3-x+y,2/3-x,2/3+z
7 2/3+x,1/3+y,1/3+z
8 2/3-y,1/3+x-y,1/3+z
9 2/3-x+y,1/3-x,1/3+z
10 -x,-y,-z
11 y,-x+y,-z
12 x-y,x,-z
13 1/3-x,2/3-y,2/3-z
14 1/3+y,2/3-x+y,2/3-z
15 1/3+x-y,2/3+x,2/3-z
16 2/3-x,1/3-y,1/3-z
17 2/3+y,1/3-x+y,1/3-z
18 2/3+x-y,1/3+x,1/3-z

loop_
_atom_site_label
_atom_site_type_symbol
_atom_site_fract_x
_atom_site_fract_y
_atom_site_fract_z
C1 C -0.189381 -0.107999 0.752755
C2 C -0.151916 -0.125947 0.664708
C3 C -0.236862 -0.157291 0.840481
C4 C -0.162103 -0.189788 0.665061
C5 C -0.247259 -0.221347 0.841886
C6 C -0.209983 -0.238619 0.753793
C7 C -0.175498 -0.037962 0.749270
C8 C -0.123049 0.002883 0.863563
C9 C -0.237604 -0.033455 0.768967
C10 C -0.221116 -0.307303 0.756644
O1 O -0.104292 -0.079212 0.576435
H1 H -0.079719 -0.097868 0.533581
H2 H -0.267085 -0.145778 0.909835
H3 H -0.132173 -0.201694 0.594859
H4 H -0.284918 -0.258063 0.911930
H5 H -0.155378 -0.016248 0.643272
H6 H -0.077866 0.001728 0.841372
H7 H -0.111285 0.054349 0.861015
H8 H -0.139455 -0.015989 0.973257
H9 H -0.275238 -0.063195 0.688865
H10 H -0.226284 0.017613 0.757378
H11 H -0.258907 -0.049953 0.876872
H12 H -0.268904 -0.341753 0.803944
H13 H -0.219378 -0.324936 0.647792
H14 H -0.183119 -0.309602 0.821254

loop_
_atom_type_symbol
_atom_type_radius_bond
C 0.680000
O 0.680000
H 0.230000
